data_7016353
loop_
_publ_author_name
'Wicker, Benjamin F.'
'Pink, Maren'
'Mindiola, Daniel J.'

_publ_section_title
;
 Isocyanide insertion and cyclization reactions to form indolines using
 pincer-type complexes of scandium.
;
_journal_issue 35
_journal_name_full 'Dalton transactions (Cambridge, England : 2003)'
_journal_page_first 9020
_journal_page_last 9025
_journal_paper_doi 10.1039/c1dt10287g
_journal_volume 40
_journal_year 2011
_chemical_formula_moiety 'C61 H81 N5 P2 Sc, 0.5 C5 H12'
_chemical_formula_sum 'C63.5 H87 N5 P2 Sc'
_chemical_formula_weight 1027.28
_chemical_name_systematic
;
?
;
_space_group_IT_number 2
_symmetry_cell_setting triclinic
_symmetry_space_group_name_Hall '-P 1'
_symmetry_space_group_name_H-M 'P -1'
_atom_sites_solution_hydrogens geom
_atom_sites_solution_primary direct
_atom_sites_solution_secondary difmap
_audit_creation_method SHELXL-97
_cell_angle_alpha 80.9090(10)
_cell_angle_beta 78.1520(10)
_cell_angle_gamma 72.5010(10)
_cell_formula_units_Z 2
_cell_length_a 11.8793(8)
_cell_length_b 15.5474(10)
_cell_length_c 18.2839(12)
_cell_measurement_reflns_used 3750
_cell_measurement_temperature 150(2)
_cell_measurement_theta_max 22.1
_cell_measurement_theta_min 2.3
_cell_volume 3135.2(4)
_computing_cell_refinement 'APEX II v.2.2 (Bruker, 2007)'
_computing_data_collection 'APEX II v.2.2 (Bruker, 2007)'
_computing_data_reduction 'APEX II v.2.2 (Bruker, 2007)'
_computing_molecular_graphics 'SHELXTL (Bruker, 2008)'
_computing_publication_material 'SHELXTL (Bruker, 2008)'
_computing_structure_refinement 'SHELXL-97 (Sheldrick, 2008)'
_computing_structure_solution 'SIR-2004 (Burla et al., 2005)'
_diffrn_ambient_temperature 150(2)
_diffrn_detector 'CCD area detector'
_diffrn_detector_area_resol_mean 83.33
_diffrn_detector_type 'Bruker APEXII'
_diffrn_measured_fraction_theta_full 0.997
_diffrn_measured_fraction_theta_max 0.997
_diffrn_measurement_details '0.30 degree frames measured for 60 seconds each'
_diffrn_measurement_device 'APEX Kappa Duo'
_diffrn_measurement_device_type Kappa
_diffrn_measurement_method 'omega and phi scans'
_diffrn_radiation_monochromator graphite
_diffrn_radiation_source 'fine-focus sealed tube'
_diffrn_radiation_type MoK\a
_diffrn_radiation_wavelength 0.71073
_diffrn_reflns_av_R_equivalents 0.0837
_diffrn_reflns_av_sigmaI/netI 0.0973
_diffrn_reflns_limit_h_max 14
_diffrn_reflns_limit_h_min -14
_diffrn_reflns_limit_k_max 18
_diffrn_reflns_limit_k_min -18
_diffrn_reflns_limit_l_max 22
_diffrn_reflns_limit_l_min -22
_diffrn_reflns_number 40612
_diffrn_reflns_theta_full 25.71
_diffrn_reflns_theta_max 25.71
_diffrn_reflns_theta_min 1.14
_exptl_absorpt_coefficient_mu 0.208
_exptl_absorpt_correction_T_max 0.9775
_exptl_absorpt_correction_T_min 0.9635
_exptl_absorpt_correction_type multi-scan
_exptl_absorpt_process_details 'SADABS, R. Blessing; 1995'
_exptl_crystal_colour green
_exptl_crystal_density_diffrn 1.088
_exptl_crystal_density_method 'not measured'
_exptl_crystal_description block
_exptl_crystal_F_000 1108
_exptl_crystal_size_max 0.18
_exptl_crystal_size_mid 0.17
_exptl_crystal_size_min 0.11
_refine_diff_density_max 0.823
_refine_diff_density_min -0.524
_refine_diff_density_rms 0.103
_refine_ls_extinction_method none
_refine_ls_goodness_of_fit_ref 1.052
_refine_ls_hydrogen_treatment constr
_refine_ls_matrix_type full
_refine_ls_number_parameters 678
_refine_ls_number_reflns 11890
_refine_ls_number_restraints 58
_refine_ls_restrained_S_all 1.057
_refine_ls_R_factor_all 0.1279
_refine_ls_R_factor_gt 0.0634
_refine_ls_shift/su_max 0.000
_refine_ls_shift/su_mean 0.000
_refine_ls_structure_factor_coef Fsqd
_refine_ls_weighting_details 'calc w=1/[\s^2^(Fo^2^)+(0.1110P)^2^+0.0000P] where P=(Fo^2^+2Fc^2^)/3'
_refine_ls_weighting_scheme calc
_refine_ls_wR_factor_gt 0.1780
_refine_ls_wR_factor_ref 0.2106
_reflns_number_gt 6828
_reflns_number_total 11890
_reflns_threshold_expression >2sigma(I)
_cod_data_source_file c1dt10287g.txt
_cod_data_source_block 08086
_cod_depositor_comments
;
The following automatic conversions were performed:

'_exptl_absorpt_correction_type' value 'multi-scans' was replaced
with the value 'multi-scan' as specified in the replacement file
'src/cod-tools/trunk/data/replacement-values/replacement_values.lst'.

Automatic conversion script
Id: cif_fix_values 5376 2017-05-30 11:51:03Z andrius 
;
_cod_original_sg_symbol_H-M P-1
_cod_original_formula_sum 'C63.50 H87 N5 P2 Sc'
_cod_database_code 7016353

loop_
_symmetry_equiv_pos_as_xyz
'x, y, z'
'-x, -y, -z'

loop_
_atom_site_label
_atom_site_type_symbol
_atom_site_fract_x
_atom_site_fract_y
_atom_site_fract_z
_atom_site_U_iso_or_equiv
_atom_site_adp_type
_atom_site_occupancy
_atom_site_symmetry_multiplicity
_atom_site_calc_flag
_atom_site_refinement_flags
_atom_site_disorder_assembly
_atom_site_disorder_group
Sc1 Sc 0.39239(6) 0.32289(5) 0.28215(4) 0.0257(2) Uani 1 1 d . . .
P1 P 0.62252(9) 0.29615(7) 0.18979(6) 0.0304(3) Uani 1 1 d . . .
P2 P 0.28007(9) 0.35303(7) 0.43401(5) 0.0269(3) Uani 1 1 d . . .
N1 N 0.5050(3) 0.3727(2) 0.33651(17) 0.0278(7) Uani 1 1 d . . .
N2 N 0.2755(3) 0.2400(2) 0.27917(17) 0.0285(7) Uani 1 1 d . . .
N3 N 0.4794(3) 0.1741(2) 0.33549(17) 0.0305(8) Uani 1 1 d . . .
N4 N 0.2647(3) 0.0062(2) 0.2962(2) 0.0399(9) Uani 1 1 d . . .
H4N H 0.3162 0.0040 0.2550 0.048 Uiso 1 1 d R . .
N5 N 0.3438(3) 0.4346(2) 0.20606(18) 0.0330(8) Uani 1 1 d . . .
H5N H 0.3981 0.4627 0.2056 0.040 Uiso 1 1 calc R . .
C1 C 0.6548(4) 0.3162(3) 0.0860(2) 0.0359(10) Uani 1 1 d . . .
H1A H 0.7405 0.3168 0.0715 0.043 Uiso 1 1 calc R . .
C2 C 0.5782(4) 0.4074(3) 0.0556(2) 0.0402(11) Uani 1 1 d . . .
H2A H 0.5949 0.4132 0.0006 0.060 Uiso 1 1 calc R . .
H2B H 0.5972 0.4565 0.0739 0.060 Uiso 1 1 calc R . .
H2C H 0.4933 0.4109 0.0729 0.060 Uiso 1 1 calc R . .
C3 C 0.6405(4) 0.2380(3) 0.0508(2) 0.0485(12) Uani 1 1 d . . .
H3A H 0.6573 0.2493 -0.0041 0.073 Uiso 1 1 calc R . .
H3B H 0.5584 0.2333 0.0666 0.073 Uiso 1 1 calc R . .
H3C H 0.6968 0.1812 0.0673 0.073 Uiso 1 1 calc R . .
C4 C 0.7534(4) 0.2026(3) 0.2153(2) 0.0397(11) Uani 1 1 d . . .
H4A H 0.7514 0.2045 0.2700 0.048 Uiso 1 1 calc R . .
C5 C 0.8756(4) 0.2130(4) 0.1763(3) 0.0561(14) Uani 1 1 d . . .
H5A H 0.9386 0.1653 0.1979 0.084 Uiso 1 1 calc R . .
H5B H 0.8818 0.2725 0.1835 0.084 Uiso 1 1 calc R . .
H5C H 0.8851 0.2080 0.1225 0.084 Uiso 1 1 calc R . .
C6 C 0.7446(4) 0.1077(3) 0.2086(3) 0.0492(12) Uani 1 1 d . . .
H6A H 0.7965 0.0626 0.2400 0.074 Uiso 1 1 calc R . .
H6B H 0.7701 0.0946 0.1561 0.074 Uiso 1 1 calc R . .
H6C H 0.6616 0.1056 0.2254 0.074 Uiso 1 1 calc R . .
C7 C 0.6472(3) 0.3939(3) 0.2214(2) 0.0316(9) Uani 1 1 d . . .
C8 C 0.7268(4) 0.4411(3) 0.1802(2) 0.0381(10) Uani 1 1 d . . .
H8A H 0.7691 0.4226 0.1327 0.046 Uiso 1 1 calc R . .
C9 C 0.7468(4) 0.5140(3) 0.2057(3) 0.0403(11) Uani 1 1 d . . .
C10 C 0.8373(4) 0.5612(3) 0.1614(3) 0.0533(13) Uani 1 1 d . . .
H10A H 0.8848 0.5263 0.1198 0.080 Uiso 1 1 calc R . .
H10B H 0.8903 0.5657 0.1943 0.080 Uiso 1 1 calc R . .
H10C H 0.7956 0.6221 0.1413 0.080 Uiso 1 1 calc R . .
C11 C 0.6804(4) 0.5413(3) 0.2746(3) 0.0404(11) Uani 1 1 d . . .
H11A H 0.6907 0.5916 0.2932 0.048 Uiso 1 1 calc R . .
C12 C 0.6003(3) 0.4969(3) 0.3160(2) 0.0350(10) Uani 1 1 d . . .
H12A H 0.5552 0.5183 0.3621 0.042 Uiso 1 1 calc R . .
C13 C 0.5834(3) 0.4207(3) 0.2921(2) 0.0302(9) Uani 1 1 d . . .
C14 C 0.5162(3) 0.3522(3) 0.4132(2) 0.0274(9) Uani 1 1 d . . .
C15 C 0.6240(3) 0.3416(3) 0.4379(2) 0.0335(10) Uani 1 1 d . . .
H15A H 0.6884 0.3569 0.4035 0.040 Uiso 1 1 calc R . .
C16 C 0.6391(4) 0.3095(3) 0.5113(2) 0.0369(10) Uani 1 1 d . . .
H16A H 0.7142 0.3019 0.5257 0.044 Uiso 1 1 calc R . .
C17 C 0.5472(4) 0.2879(3) 0.5644(2) 0.0368(10) Uani 1 1 d . . .
C18 C 0.5643(4) 0.2529(3) 0.6446(2) 0.0512(13) Uani 1 1 d . . .
H18A H 0.6419 0.2072 0.6447 0.077 Uiso 1 1 calc R . .
H18B H 0.5002 0.2255 0.6695 0.077 Uiso 1 1 calc R . .
H18C H 0.5620 0.3032 0.6716 0.077 Uiso 1 1 calc R . .
C19 C 0.4395(4) 0.3014(3) 0.5406(2) 0.0347(10) Uani 1 1 d . . .
H19A H 0.3748 0.2883 0.5761 0.042 Uiso 1 1 calc R . .
C20 C 0.4209(3) 0.3333(3) 0.4669(2) 0.0275(9) Uani 1 1 d . . .
C21 C 0.2013(3) 0.2797(3) 0.5028(2) 0.0309(9) Uani 1 1 d . . .
H21A H 0.2159 0.2842 0.5539 0.037 Uiso 1 1 calc R . .
C22 C 0.2544(4) 0.1813(3) 0.4866(2) 0.0388(10) Uani 1 1 d . . .
H22A H 0.2184 0.1424 0.5260 0.058 Uiso 1 1 calc R . .
H22B H 0.3412 0.1639 0.4854 0.058 Uiso 1 1 calc R . .
H22C H 0.2380 0.1742 0.4378 0.058 Uiso 1 1 calc R . .
C23 C 0.0663(4) 0.3105(3) 0.5043(2) 0.0419(11) Uani 1 1 d . . .
H23A H 0.0283 0.2711 0.5421 0.063 Uiso 1 1 calc R . .
H23B H 0.0493 0.3072 0.4548 0.063 Uiso 1 1 calc R . .
H23C H 0.0345 0.3732 0.5171 0.063 Uiso 1 1 calc R . .
C24 C 0.1957(4) 0.4695(3) 0.4592(2) 0.0323(9) Uani 1 1 d . . .
H24A H 0.1115 0.4799 0.4515 0.039 Uiso 1 1 calc R . .
C25 C 0.1896(4) 0.4831(3) 0.5408(2) 0.0461(12) Uani 1 1 d . . .
H25A H 0.1368 0.5433 0.5511 0.069 Uiso 1 1 calc R . .
H25B H 0.2701 0.4781 0.5497 0.069 Uiso 1 1 calc R . .
H25C H 0.1581 0.4367 0.5740 0.069 Uiso 1 1 calc R . .
C26 C 0.2461(4) 0.5390(3) 0.4050(3) 0.0459(12) Uani 1 1 d . . .
H26A H 0.1959 0.6002 0.4146 0.069 Uiso 1 1 calc R . .
H26B H 0.2472 0.5290 0.3532 0.069 Uiso 1 1 calc R . .
H26C H 0.3279 0.5326 0.4122 0.069 Uiso 1 1 calc R . .
C27 C 0.1550(3) 0.2462(3) 0.3007(2) 0.0278(9) Uani 1 1 d . . .
C28 C 0.0580(3) 0.3275(3) 0.3091(2) 0.0301(9) Uani 1 1 d . . .
C29 C 0.0740(3) 0.4206(3) 0.2924(2) 0.0325(9) Uani 1 1 d . . .
H29A H -0.0035 0.4654 0.3043 0.049 Uiso 1 1 calc R . .
H29B H 0.1066 0.4309 0.2390 0.049 Uiso 1 1 calc R . .
H29C H 0.1295 0.4267 0.3230 0.049 Uiso 1 1 calc R . .
C30 C -0.0558(4) 0.3172(3) 0.3339(2) 0.0352(10) Uani 1 1 d . . .
H30A H -0.1213 0.3703 0.3388 0.042 Uiso 1 1 calc R . .
C31 C -0.0796(4) 0.2323(3) 0.3522(3) 0.0402(11) Uani 1 1 d . . .
H31A H -0.1590 0.2289 0.3710 0.048 Uiso 1 1 calc R . .
C32 C 0.0121(4) 0.1547(3) 0.3427(2) 0.0375(10) Uani 1 1 d . . .
H32A H -0.0027 0.0969 0.3544 0.045 Uiso 1 1 calc R . .
C33 C 0.1288(3) 0.1620(3) 0.3154(2) 0.0310(9) Uani 1 1 d . . .
C34 C 0.2400(3) 0.0924(3) 0.2976(2) 0.0311(9) Uani 1 1 d . . .
C35 C 0.3364(3) 0.1425(3) 0.2729(2) 0.0322(9) Uani 1 1 d . . .
C36 C 0.3935(4) 0.1257(3) 0.1901(2) 0.0408(11) Uani 1 1 d . . .
H36A H 0.4531 0.1596 0.1723 0.061 Uiso 1 1 calc R . .
H36B H 0.3311 0.1461 0.1586 0.061 Uiso 1 1 calc R . .
H36C H 0.4324 0.0608 0.1872 0.061 Uiso 1 1 calc R . .
C37 C 0.4363(3) 0.1102(3) 0.3194(2) 0.0312(9) Uani 1 1 d . . .
C38 C 0.4845(4) 0.0185(3) 0.3417(3) 0.0427(11) Uani 1 1 d . . .
H38A H 0.4549 -0.0260 0.3280 0.051 Uiso 1 1 calc R . .
C39 C 0.5747(4) -0.0068(3) 0.3833(3) 0.0529(13) Uani 1 1 d . . .
H39A H 0.6077 -0.0690 0.3992 0.063 Uiso 1 1 calc R . .
C40 C 0.6173(4) 0.0586(3) 0.4020(3) 0.0490(12) Uani 1 1 d . . .
H40A H 0.6785 0.0425 0.4320 0.059 Uiso 1 1 calc R . .
C41 C 0.5698(4) 0.1475(3) 0.3763(2) 0.0355(10) Uani 1 1 d . . .
H41A H 0.6013 0.1923 0.3876 0.043 Uiso 1 1 calc R . .
C42 C 0.1702(4) -0.0352(3) 0.3139(3) 0.0366(10) Uani 1 1 d . . .
C43 C 0.1353(4) -0.0681(3) 0.3889(3) 0.0434(11) Uani 1 1 d . . .
C44 C 0.1940(5) -0.0568(3) 0.4502(3) 0.0531(13) Uani 1 1 d . . .
H44A H 0.1620 -0.0868 0.4977 0.080 Uiso 1 1 calc R . .
H44B H 0.1780 0.0079 0.4548 0.080 Uiso 1 1 calc R . .
H44C H 0.2806 -0.0841 0.4383 0.080 Uiso 1 1 calc R . .
C45 C 0.0412(4) -0.1073(3) 0.4043(3) 0.0502(12) Uani 1 1 d . . .
H45A H 0.0157 -0.1297 0.4545 0.060 Uiso 1 1 calc R . .
C46 C -0.0156(4) -0.1143(3) 0.3478(3) 0.0523(13) Uani 1 1 d . . .
H46A H -0.0807 -0.1405 0.3593 0.063 Uiso 1 1 calc R . .
C47 C 0.0219(4) -0.0834(3) 0.2747(3) 0.0491(12) Uani 1 1 d . . .
H47A H -0.0176 -0.0890 0.2363 0.059 Uiso 1 1 calc R . .
C48 C 0.1161(4) -0.0440(3) 0.2560(3) 0.0400(11) Uani 1 1 d . . .
C49 C 0.1568(5) -0.0108(3) 0.1771(3) 0.0538(13) Uani 1 1 d . . .
H49A H 0.2433 -0.0375 0.1636 0.081 Uiso 1 1 calc R . .
H49B H 0.1392 0.0554 0.1724 0.081 Uiso 1 1 calc R . .
H49C H 0.1149 -0.0283 0.1435 0.081 Uiso 1 1 calc R . .
C50 C 0.2740(3) 0.4923(3) 0.1543(2) 0.0329(10) Uani 1 1 d . . .
C51 C 0.2489(3) 0.5888(3) 0.1525(2) 0.0334(10) Uani 1 1 d . . .
C52 C 0.1726(4) 0.6446(3) 0.1045(2) 0.0401(11) Uani 1 1 d . . .
H52A H 0.1542 0.7085 0.1043 0.048 Uiso 1 1 calc R . .
C53 C 0.1230(4) 0.6105(3) 0.0575(3) 0.0456(12) Uani 1 1 d . . .
H53A H 0.0702 0.6499 0.0262 0.055 Uiso 1 1 calc R . .
C54 C 0.1522(4) 0.5176(3) 0.0574(2) 0.0414(11) Uani 1 1 d . . .
H54A H 0.1208 0.4937 0.0238 0.050 Uiso 1 1 calc R . .
C55 C 0.2253(4) 0.4578(3) 0.1042(2) 0.0348(10) Uani 1 1 d . . .
C56 C 0.3031(4) 0.6311(3) 0.2004(2) 0.0420(11) Uani 1 1 d . . .
H56A H 0.3142 0.5891 0.2474 0.050 Uiso 1 1 calc R . .
C57 C 0.2243(6) 0.7229(4) 0.2239(4) 0.087(2) Uani 1 1 d . . .
H57A H 0.1437 0.7181 0.2460 0.130 Uiso 1 1 calc R . .
H57B H 0.2200 0.7680 0.1799 0.130 Uiso 1 1 calc R . .
H57C H 0.2586 0.7416 0.2611 0.130 Uiso 1 1 calc R . .
C58 C 0.4273(5) 0.6391(4) 0.1615(3) 0.0595(14) Uani 1 1 d . . .
H58A H 0.4793 0.5791 0.1498 0.089 Uiso 1 1 calc R . .
H58B H 0.4621 0.6636 0.1949 0.089 Uiso 1 1 calc R . .
H58C H 0.4200 0.6798 0.1149 0.089 Uiso 1 1 calc R . .
C59 C 0.2529(4) 0.3572(3) 0.0976(2) 0.0445(11) Uani 1 1 d . . .
H59A H 0.3030 0.3230 0.1363 0.053 Uiso 1 1 calc R . .
C60 C 0.3240(5) 0.3327(4) 0.0194(3) 0.0618(15) Uani 1 1 d . . .
H60A H 0.3953 0.3548 0.0088 0.093 Uiso 1 1 calc R . .
H60B H 0.2735 0.3610 -0.0189 0.093 Uiso 1 1 calc R . .
H60C H 0.3484 0.2667 0.0187 0.093 Uiso 1 1 calc R . .
C61 C 0.1390(5) 0.3250(4) 0.1110(3) 0.0548(13) Uani 1 1 d . . .
H61A H 0.0912 0.3415 0.1598 0.082 Uiso 1 1 calc R . .
H61B H 0.1615 0.2590 0.1106 0.082 Uiso 1 1 calc R . .
H61C H 0.0919 0.3540 0.0711 0.082 Uiso 1 1 calc R . .
C1S C 0.256(3) 0.182(2) 0.7600(15) 0.101(9) Uiso 0.25 1 d PDU A -1
H1S1 H 0.2915 0.2159 0.7159 0.151 Uiso 0.25 1 calc PR A -1
H1S2 H 0.1770 0.2197 0.7805 0.151 Uiso 0.25 1 calc PR A -1
H1S3 H 0.2482 0.1266 0.7453 0.151 Uiso 0.25 1 calc PR A -1
C2S C 0.324(2) 0.1616(18) 0.8098(13) 0.084(5) Uiso 0.25 1 d PDU A -1
H2S1 H 0.3303 0.2230 0.8121 0.101 Uiso 0.25 1 calc PR A -1
H2S2 H 0.3994 0.1323 0.7779 0.101 Uiso 0.25 1 calc PR A -1
C3S C 0.353(2) 0.125(2) 0.8748(13) 0.103(8) Uiso 0.25 1 d PDU A -1
H3S1 H 0.3416 0.0638 0.8793 0.123 Uiso 0.25 1 calc PR A -1
H3S2 H 0.2865 0.1587 0.9111 0.123 Uiso 0.25 1 calc PR A -1
C4S C 0.451(2) 0.111(2) 0.9069(15) 0.115(9) Uiso 0.25 1 d PDU A -1
H4S1 H 0.5176 0.0911 0.8656 0.138 Uiso 0.25 1 calc PR A -1
H4S2 H 0.4504 0.1737 0.9125 0.138 Uiso 0.25 1 calc PR A -1
C5S C 0.492(3) 0.064(2) 0.9673(19) 0.151(14) Uiso 0.25 1 d PDU A -1
H5S1 H 0.5679 0.0746 0.9701 0.226 Uiso 0.25 1 calc PR A -1
H5S2 H 0.5045 -0.0009 0.9641 0.226 Uiso 0.25 1 calc PR A -1
H5S3 H 0.4337 0.0824 1.0123 0.226 Uiso 0.25 1 calc PR A -1
C6S C 0.193(2) 0.2218(19) 0.7452(13) 0.084(5) Uiso 0.25 1 d PDU B -2
H6S1 H 0.2608 0.2370 0.7106 0.126 Uiso 0.25 1 calc PR B -2
H6S2 H 0.1323 0.2777 0.7592 0.126 Uiso 0.25 1 calc PR B -2
H6S3 H 0.1586 0.1866 0.7206 0.126 Uiso 0.25 1 calc PR B -2
C7S C 0.231(3) 0.174(2) 0.8058(14) 0.114(9) Uiso 0.25 1 d PDU B -2
H7S1 H 0.2556 0.1121 0.7892 0.137 Uiso 0.25 1 calc PR B -2
H7S2 H 0.3068 0.1891 0.8020 0.137 Uiso 0.25 1 calc PR B -2
C8S C 0.207(3) 0.154(2) 0.8784(14) 0.133(9) Uiso 0.25 1 d PDU B -2
H8S1 H 0.2838 0.1097 0.8868 0.160 Uiso 0.25 1 calc PR B -2
H8S2 H 0.2094 0.2102 0.8956 0.160 Uiso 0.25 1 calc PR B -2
C9S C 0.137(3) 0.127(3) 0.9347(16) 0.162(10) Uiso 0.25 1 d PDU B -2
H9S1 H 0.1344 0.1738 0.9665 0.194 Uiso 0.25 1 calc PR B -2
H9S2 H 0.1993 0.0737 0.9521 0.194 Uiso 0.25 1 calc PR B -2
C10S C 0.048(3) 0.102(3) 0.975(2) 0.162(10) Uiso 0.25 1 d PDU B -2
H10D H 0.0339 0.1223 1.0255 0.243 Uiso 0.25 1 calc PR B -2
H10E H 0.0661 0.0362 0.9795 0.243 Uiso 0.25 1 calc PR B -2
H10F H -0.0234 0.1299 0.9520 0.243 Uiso 0.25 1 calc PR B -2

loop_
_atom_site_aniso_label
_atom_site_aniso_U_11
_atom_site_aniso_U_22
_atom_site_aniso_U_33
_atom_site_aniso_U_23
_atom_site_aniso_U_13
_atom_site_aniso_U_12
Sc1 0.0239(4) 0.0261(4) 0.0252(4) -0.0027(3) -0.0047(3) -0.0037(3)
P1 0.0271(5) 0.0324(6) 0.0271(6) -0.0026(4) -0.0033(4) -0.0028(5)
P2 0.0232(5) 0.0303(6) 0.0243(5) -0.0032(4) -0.0043(4) -0.0028(4)
N1 0.0249(17) 0.0326(19) 0.0245(17) -0.0031(14) -0.0046(13) -0.0056(14)
N2 0.0274(17) 0.0244(18) 0.0316(18) -0.0038(14) -0.0059(14) -0.0028(14)
N3 0.0288(18) 0.0315(19) 0.0293(18) -0.0051(15) -0.0050(14) -0.0047(15)
N4 0.036(2) 0.032(2) 0.048(2) -0.0066(17) 0.0019(17) -0.0095(17)
N5 0.0314(18) 0.033(2) 0.0325(19) 0.0006(15) -0.0067(15) -0.0069(15)
C1 0.031(2) 0.043(3) 0.028(2) -0.0019(19) -0.0032(17) -0.0039(19)
C2 0.042(3) 0.045(3) 0.029(2) 0.0012(19) -0.0051(19) -0.006(2)
C3 0.060(3) 0.053(3) 0.028(2) -0.006(2) -0.008(2) -0.006(2)
C4 0.033(2) 0.041(3) 0.038(2) -0.001(2) -0.0084(19) 0.000(2)
C5 0.028(2) 0.073(4) 0.052(3) 0.001(3) -0.003(2) 0.003(2)
C6 0.050(3) 0.039(3) 0.047(3) -0.005(2) -0.009(2) 0.005(2)
C7 0.025(2) 0.035(2) 0.032(2) -0.0037(18) -0.0058(17) -0.0039(18)
C8 0.031(2) 0.046(3) 0.033(2) 0.004(2) -0.0029(18) -0.009(2)
C9 0.033(2) 0.040(3) 0.046(3) 0.008(2) -0.009(2) -0.013(2)
C10 0.055(3) 0.057(3) 0.054(3) 0.008(2) -0.012(2) -0.029(3)
C11 0.038(2) 0.037(3) 0.050(3) -0.005(2) -0.015(2) -0.009(2)
C12 0.030(2) 0.033(2) 0.041(2) -0.0059(19) -0.0068(19) -0.0061(19)
C13 0.0206(19) 0.035(2) 0.034(2) 0.0006(18) -0.0089(16) -0.0056(17)
C14 0.0202(19) 0.028(2) 0.034(2) -0.0079(17) -0.0069(16) -0.0022(16)
C15 0.021(2) 0.036(2) 0.043(3) -0.0093(19) -0.0038(18) -0.0035(18)
C16 0.030(2) 0.037(3) 0.046(3) -0.014(2) -0.017(2) -0.0024(19)
C17 0.036(2) 0.036(3) 0.036(2) -0.0098(19) -0.0142(19) 0.002(2)
C18 0.048(3) 0.061(3) 0.039(3) -0.005(2) -0.020(2) 0.001(2)
C19 0.034(2) 0.038(3) 0.028(2) -0.0067(18) -0.0078(18) -0.0022(19)
C20 0.025(2) 0.026(2) 0.029(2) -0.0060(17) -0.0077(16) 0.0004(17)
C21 0.029(2) 0.035(2) 0.028(2) -0.0021(18) -0.0019(17) -0.0087(18)
C22 0.038(2) 0.036(3) 0.038(2) 0.002(2) -0.0038(19) -0.009(2)
C23 0.033(2) 0.048(3) 0.042(3) 0.000(2) -0.004(2) -0.013(2)
C24 0.027(2) 0.034(2) 0.033(2) -0.0071(18) -0.0069(17) -0.0011(18)
C25 0.046(3) 0.049(3) 0.037(3) -0.019(2) -0.011(2) 0.007(2)
C26 0.049(3) 0.035(3) 0.049(3) -0.009(2) 0.003(2) -0.009(2)
C27 0.027(2) 0.032(2) 0.023(2) -0.0023(17) -0.0080(16) -0.0033(17)
C28 0.027(2) 0.033(2) 0.029(2) -0.0070(18) -0.0078(17) -0.0039(18)
C29 0.029(2) 0.031(2) 0.034(2) -0.0004(18) -0.0080(17) -0.0018(18)
C30 0.032(2) 0.035(2) 0.038(2) -0.0118(19) -0.0087(19) -0.0029(19)
C31 0.027(2) 0.041(3) 0.054(3) -0.014(2) -0.005(2) -0.007(2)
C32 0.032(2) 0.032(2) 0.049(3) -0.008(2) -0.005(2) -0.010(2)
C33 0.028(2) 0.029(2) 0.035(2) -0.0052(18) -0.0067(17) -0.0053(18)
C34 0.031(2) 0.026(2) 0.036(2) -0.0016(18) -0.0077(17) -0.0064(18)
C35 0.029(2) 0.027(2) 0.040(2) -0.0051(18) -0.0072(18) -0.0050(18)
C36 0.040(2) 0.038(3) 0.042(3) -0.008(2) -0.004(2) -0.007(2)
C37 0.027(2) 0.029(2) 0.033(2) -0.0019(18) -0.0040(17) -0.0020(18)
C38 0.041(3) 0.027(2) 0.059(3) 0.000(2) -0.021(2) -0.002(2)
C39 0.059(3) 0.030(3) 0.068(3) 0.004(2) -0.027(3) -0.003(2)
C40 0.051(3) 0.044(3) 0.050(3) -0.002(2) -0.029(2) 0.001(2)
C41 0.035(2) 0.035(2) 0.034(2) -0.0064(19) -0.0120(19) -0.002(2)
C42 0.035(2) 0.025(2) 0.048(3) -0.0071(19) -0.005(2) -0.0054(19)
C43 0.041(3) 0.031(2) 0.057(3) -0.007(2) -0.010(2) -0.008(2)
C44 0.061(3) 0.051(3) 0.050(3) -0.004(2) -0.010(2) -0.021(3)
C45 0.054(3) 0.045(3) 0.052(3) -0.003(2) -0.005(2) -0.018(2)
C46 0.048(3) 0.049(3) 0.065(3) -0.005(3) -0.003(3) -0.025(2)
C47 0.043(3) 0.044(3) 0.063(3) -0.013(2) -0.014(2) -0.010(2)
C48 0.038(2) 0.030(2) 0.049(3) -0.007(2) -0.007(2) -0.003(2)
C49 0.058(3) 0.053(3) 0.055(3) -0.009(3) -0.014(3) -0.017(3)
C50 0.027(2) 0.036(2) 0.028(2) 0.0033(18) -0.0018(17) -0.0034(18)
C51 0.030(2) 0.033(2) 0.032(2) 0.0014(18) -0.0012(18) -0.0066(19)
C52 0.037(2) 0.034(3) 0.041(3) 0.007(2) -0.004(2) -0.004(2)
C53 0.031(2) 0.054(3) 0.044(3) 0.018(2) -0.011(2) -0.008(2)
C54 0.033(2) 0.058(3) 0.034(2) 0.006(2) -0.0093(19) -0.016(2)
C55 0.032(2) 0.043(3) 0.027(2) 0.0037(19) -0.0044(18) -0.011(2)
C56 0.051(3) 0.032(2) 0.039(3) -0.005(2) -0.009(2) -0.005(2)
C57 0.092(5) 0.055(4) 0.116(5) -0.039(4) -0.049(4) 0.014(3)
C58 0.065(3) 0.078(4) 0.046(3) -0.005(3) -0.014(3) -0.032(3)
C59 0.052(3) 0.047(3) 0.038(3) -0.002(2) -0.017(2) -0.015(2)
C60 0.058(3) 0.075(4) 0.053(3) -0.021(3) -0.012(3) -0.009(3)
C61 0.071(4) 0.061(3) 0.044(3) -0.006(2) -0.014(3) -0.032(3)

loop_
_atom_type_symbol
_atom_type_description
_atom_type_scat_dispersion_real
_atom_type_scat_dispersion_imag
_atom_type_scat_source
C C 0.0033 0.0016 'International Tables Vol C Tables 4.2.6.8 and 6.1.1.4'
H H 0.0000 0.0000 'International Tables Vol C Tables 4.2.6.8 and 6.1.1.4'
N N 0.0061 0.0033 'International Tables Vol C Tables 4.2.6.8 and 6.1.1.4'
P P 0.1023 0.0942 'International Tables Vol C Tables 4.2.6.8 and 6.1.1.4'
Sc Sc 0.2519 0.3716 'International Tables Vol C Tables 4.2.6.8 and 6.1.1.4'

loop_
_geom_angle_atom_site_label_1
_geom_angle_atom_site_label_2
_geom_angle_atom_site_label_3
_geom_angle
N5 Sc1 N2 105.41(13)
N5 Sc1 N1 98.21(13)
N2 Sc1 N1 153.59(12)
N5 Sc1 N3 162.45(12)
N2 Sc1 N3 72.05(12)
N1 Sc1 N3 88.83(12)
N5 Sc1 P1 84.19(9)
N2 Sc1 P1 121.68(9)
N1 Sc1 P1 71.82(8)
N3 Sc1 P1 82.77(8)
N5 Sc1 P2 113.38(9)
N2 Sc1 P2 89.33(9)
N1 Sc1 P2 70.26(8)
N3 Sc1 P2 84.12(8)
P1 Sc1 P2 139.98(4)
C7 P1 C1 103.70(19)
C7 P1 C4 102.03(19)
C1 P1 C4 104.66(19)
C7 P1 Sc1 92.06(12)
C1 P1 Sc1 126.93(14)
C4 P1 Sc1 121.24(14)
C20 P2 C21 103.63(18)
C20 P2 C24 103.12(18)
C21 P2 C24 103.01(18)
C20 P2 Sc1 93.88(12)
C21 P2 Sc1 127.50(13)
C24 P2 Sc1 120.69(13)
C14 N1 C13 115.5(3)
C14 N1 Sc1 124.7(2)
C13 N1 Sc1 119.4(2)
C27 N2 C35 105.7(3)
C27 N2 Sc1 136.6(3)
C35 N2 Sc1 115.2(2)
C37 N3 C41 118.1(3)
C37 N3 Sc1 114.5(2)
C41 N3 Sc1 127.4(3)
C34 N4 C42 118.9(3)
C34 N4 H4N 95.5
C42 N4 H4N 126.3
C50 N5 Sc1 155.9(3)
C50 N5 H5N 102.0
Sc1 N5 H5N 102.0
C2 C1 C3 111.3(4)
C2 C1 P1 112.5(3)
C3 C1 P1 110.0(3)
C2 C1 H1A 107.6
C3 C1 H1A 107.6
P1 C1 H1A 107.6
C1 C2 H2A 109.5
C1 C2 H2B 109.5
H2A C2 H2B 109.5
C1 C2 H2C 109.5
H2A C2 H2C 109.5
H2B C2 H2C 109.5
C1 C3 H3A 109.5
C1 C3 H3B 109.5
H3A C3 H3B 109.5
C1 C3 H3C 109.5
H3A C3 H3C 109.5
H3B C3 H3C 109.5
C5 C4 C6 110.3(4)
C5 C4 P1 115.4(3)
C6 C4 P1 113.7(3)
C5 C4 H4A 105.5
C6 C4 H4A 105.5
P1 C4 H4A 105.5
C4 C5 H5A 109.5
C4 C5 H5B 109.5
H5A C5 H5B 109.5
C4 C5 H5C 109.5
H5A C5 H5C 109.5
H5B C5 H5C 109.5
C4 C6 H6A 109.5
C4 C6 H6B 109.5
H6A C6 H6B 109.5
C4 C6 H6C 109.5
H6A C6 H6C 109.5
H6B C6 H6C 109.5
C8 C7 C13 119.2(4)
C8 C7 P1 123.5(3)
C13 C7 P1 117.3(3)
C9 C8 C7 122.9(4)
C9 C8 H8A 118.6
C7 C8 H8A 118.6
C8 C9 C11 117.1(4)
C8 C9 C10 121.6(4)
C11 C9 C10 121.2(4)
C9 C10 H10A 109.5
C9 C10 H10B 109.5
H10A C10 H10B 109.5
C9 C10 H10C 109.5
H10A C10 H10C 109.5
H10B C10 H10C 109.5
C12 C11 C9 121.4(4)
C12 C11 H11A 119.3
C9 C11 H11A 119.3
C11 C12 C13 121.8(4)
C11 C12 H12A 119.1
C13 C12 H12A 119.1
C12 C13 N1 121.7(3)
C12 C13 C7 117.5(4)
N1 C13 C7 120.9(4)
C15 C14 C20 117.4(4)
C15 C14 N1 122.0(3)
C20 C14 N1 120.3(3)
C16 C15 C14 121.6(4)
C16 C15 H15A 119.2
C14 C15 H15A 119.2
C15 C16 C17 121.7(4)
C15 C16 H16A 119.2
C17 C16 H16A 119.2
C19 C17 C16 116.7(4)
C19 C17 C18 122.0(4)
C16 C17 C18 121.3(4)
C17 C18 H18A 109.5
C17 C18 H18B 109.5
H18A C18 H18B 109.5
C17 C18 H18C 109.5
H18A C18 H18C 109.5
H18B C18 H18C 109.5
C17 C19 C20 123.4(4)
C17 C19 H19A 118.3
C20 C19 H19A 118.3
C19 C20 C14 119.1(3)
C19 C20 P2 124.6(3)
C14 C20 P2 116.3(3)
C22 C21 C23 111.6(3)
C22 C21 P2 109.9(3)
C23 C21 P2 112.2(3)
C22 C21 H21A 107.7
C23 C21 H21A 107.7
P2 C21 H21A 107.7
C21 C22 H22A 109.5
C21 C22 H22B 109.5
H22A C22 H22B 109.5
C21 C22 H22C 109.5
H22A C22 H22C 109.5
H22B C22 H22C 109.5
C21 C23 H23A 109.5
C21 C23 H23B 109.5
H23A C23 H23B 109.5
C21 C23 H23C 109.5
H23A C23 H23C 109.5
H23B C23 H23C 109.5
C26 C24 C25 111.7(4)
C26 C24 P2 109.6(3)
C25 C24 P2 114.3(3)
C26 C24 H24A 106.9
C25 C24 H24A 106.9
P2 C24 H24A 106.9
C24 C25 H25A 109.5
C24 C25 H25B 109.5
H25A C25 H25B 109.5
C24 C25 H25C 109.5
H25A C25 H25C 109.5
H25B C25 H25C 109.5
C24 C26 H26A 109.5
C24 C26 H26B 109.5
H26A C26 H26B 109.5
C24 C26 H26C 109.5
H26A C26 H26C 109.5
H26B C26 H26C 109.5
N2 C27 C33 114.3(3)
N2 C27 C28 127.0(4)
C33 C27 C28 118.7(3)
C30 C28 C27 117.1(4)
C30 C28 C29 119.3(3)
C27 C28 C29 123.6(3)
C28 C29 H29A 109.5
C28 C29 H29B 109.5
H29A C29 H29B 109.5
C28 C29 H29C 109.5
H29A C29 H29C 109.5
H29B C29 H29C 109.5
C28 C30 C31 123.4(4)
C28 C30 H30A 118.3
C31 C30 H30A 118.3
C32 C31 C30 119.7(4)
C32 C31 H31A 120.1
C30 C31 H31A 120.1
C31 C32 C33 118.7(4)
C31 C32 H32A 120.6
C33 C32 H32A 120.6
C32 C33 C27 122.2(4)
C32 C33 C34 130.2(4)
C27 C33 C34 107.5(3)
N4 C34 C33 132.9(4)
N4 C34 C35 121.6(3)
C33 C34 C35 105.5(3)
N2 C35 C37 110.2(3)
N2 C35 C34 106.8(3)
C37 C35 C34 113.3(3)
N2 C35 C36 110.9(3)
C37 C35 C36 107.5(3)
C34 C35 C36 108.1(3)
C35 C36 H36A 109.5
C35 C36 H36B 109.5
H36A C36 H36B 109.5
C35 C36 H36C 109.5
H36A C36 H36C 109.5
H36B C36 H36C 109.5
N3 C37 C38 121.4(4)
N3 C37 C35 116.5(3)
C38 C37 C35 122.1(4)
C39 C38 C37 119.6(4)
C39 C38 H38A 120.2
C37 C38 H38A 120.2
C38 C39 C40 119.4(4)
C38 C39 H39A 120.3
C40 C39 H39A 120.3
C41 C40 C39 118.7(4)
C41 C40 H40A 120.7
C39 C40 H40A 120.7
N3 C41 C40 122.8(4)
N3 C41 H41A 118.6
C40 C41 H41A 118.6
C48 C42 C43 121.8(4)
C48 C42 N4 118.7(4)
C43 C42 N4 119.5(4)
C45 C43 C42 118.0(4)
C45 C43 C44 121.2(4)
C42 C43 C44 120.8(4)
C43 C44 H44A 109.5
C43 C44 H44B 109.5
H44A C44 H44B 109.5
C43 C44 H44C 109.5
H44A C44 H44C 109.5
H44B C44 H44C 109.5
C46 C45 C43 120.9(5)
C46 C45 H45A 119.6
C43 C45 H45A 119.6
C47 C46 C45 120.0(5)
C47 C46 H46A 120.0
C45 C46 H46A 120.0
C46 C47 C48 121.5(5)
C46 C47 H47A 119.2
C48 C47 H47A 119.2
C42 C48 C47 117.7(4)
C42 C48 C49 120.7(4)
C47 C48 C49 121.6(4)
C48 C49 H49A 109.5
C48 C49 H49B 109.5
H49A C49 H49B 109.5
C48 C49 H49C 109.5
H49A C49 H49C 109.5
H49B C49 H49C 109.5
N5 C50 C55 121.9(4)
N5 C50 C51 119.7(4)
C55 C50 C51 118.4(4)
C52 C51 C50 118.7(4)
C52 C51 C56 119.5(4)
C50 C51 C56 121.8(4)
C53 C52 C51 122.6(4)
C53 C52 H52A 118.7
C51 C52 H52A 118.7
C54 C53 C52 118.2(4)
C54 C53 H53A 120.9
C52 C53 H53A 120.9
C53 C54 C55 122.7(4)
C53 C54 H54A 118.7
C55 C54 H54A 118.7
C54 C55 C50 119.4(4)
C54 C55 C59 117.7(4)
C50 C55 C59 122.9(4)
C51 C56 C57 113.9(4)
C51 C56 C58 111.3(4)
C57 C56 C58 109.9(4)
C51 C56 H56A 107.1
C57 C56 H56A 107.1
C58 C56 H56A 107.1
C56 C57 H57A 109.5
C56 C57 H57B 109.5
H57A C57 H57B 109.5
C56 C57 H57C 109.5
H57A C57 H57C 109.5
H57B C57 H57C 109.5
C56 C58 H58A 109.5
C56 C58 H58B 109.5
H58A C58 H58B 109.5
C56 C58 H58C 109.5
H58A C58 H58C 109.5
H58B C58 H58C 109.5
C55 C59 C61 112.5(4)
C55 C59 C60 111.4(4)
C61 C59 C60 108.1(4)
C55 C59 H59A 108.2
C61 C59 H59A 108.2
C60 C59 H59A 108.2
C59 C60 H60A 109.5
C59 C60 H60B 109.5
H60A C60 H60B 109.5
C59 C60 H60C 109.5
H60A C60 H60C 109.5
H60B C60 H60C 109.5
C59 C61 H61A 109.5
C59 C61 H61B 109.5
H61A C61 H61B 109.5
C59 C61 H61C 109.5
H61A C61 H61C 109.5
H61B C61 H61C 109.5
C2S C1S H1S1 109.5
C2S C1S H1S2 109.5
H1S1 C1S H1S2 109.5
C2S C1S H1S3 109.5
H1S1 C1S H1S3 109.5
H1S2 C1S H1S3 109.5
C1S C2S C3S 154(3)
C1S C2S H2S1 98.0
C3S C2S H2S1 98.0
C1S C2S H2S2 98.0
C3S C2S H2S2 98.0
H2S1 C2S H2S2 103.7
C2S C3S C4S 134(2)
C2S C3S H3S1 103.6
C4S C3S H3S1 103.6
C2S C3S H3S2 103.6
C4S C3S H3S2 103.6
H3S1 C3S H3S2 105.3
C5S C4S C3S 137(2)
C5S C4S H4S1 103.0
C3S C4S H4S1 103.0
C5S C4S H4S2 103.0
C3S C4S H4S2 103.0
H4S1 C4S H4S2 105.1
C4S C5S H5S1 109.5
C4S C5S H5S2 109.5
H5S1 C5S H5S2 109.5
C4S C5S H5S3 109.5
H5S1 C5S H5S3 109.5
H5S2 C5S H5S3 109.5
C7S C6S H6S1 109.5
C7S C6S H6S2 109.5
H6S1 C6S H6S2 109.5
C7S C6S H6S3 109.5
H6S1 C6S H6S3 109.5
H6S2 C6S H6S3 109.5
C8S C7S C6S 147(3)
C8S C7S H7S1 100.0
C6S C7S H7S1 100.0
C8S C7S H7S2 100.0
C6S C7S H7S2 100.0
H7S1 C7S H7S2 104.2
C9S C8S C7S 148(2)
C9S C8S H8S1 99.7
C7S C8S H8S1 99.7
C9S C8S H8S2 99.7
C7S C8S H8S2 99.7
H8S1 C8S H8S2 104.1
C8S C9S C10S 162(3)
C8S C9S H9S1 95.5
C10S C9S H9S1 95.5
C8S C9S H9S2 95.5
C10S C9S H9S2 95.5
H9S1 C9S H9S2 103.3
C9S C10S H10D 109.5
C9S C10S H10E 109.5
H10D C10S H10E 109.5
C9S C10S H10F 109.5
H10D C10S H10F 109.5
H10E C10S H10F 109.5

loop_
_geom_bond_atom_site_label_1
_geom_bond_atom_site_label_2
_geom_bond_distance
Sc1 N5 2.061(3)
Sc1 N2 2.172(3)
Sc1 N1 2.188(3)
Sc1 N3 2.374(3)
Sc1 P1 2.8532(12)
Sc1 P2 2.8676(12)
P1 C7 1.828(4)
P1 C1 1.853(4)
P1 C4 1.864(4)
P2 C20 1.816(4)
P2 C21 1.861(4)
P2 C24 1.865(4)
N1 C14 1.412(5)
N1 C13 1.414(5)
N2 C27 1.383(5)
N2 C35 1.482(5)
N3 C37 1.341(5)
N3 C41 1.358(5)
N4 C34 1.285(5)
N4 C42 1.414(5)
N4 H4N 0.8667
N5 C50 1.412(5)
N5 H5N 0.8800
C1 C2 1.526(6)
C1 C3 1.529(6)
C1 H1A 1.0000
C2 H2A 0.9800
C2 H2B 0.9800
C2 H2C 0.9800
C3 H3A 0.9800
C3 H3B 0.9800
C3 H3C 0.9800
C4 C5 1.524(6)
C4 C6 1.535(6)
C4 H4A 1.0000
C5 H5A 0.9800
C5 H5B 0.9800
C5 H5C 0.9800
C6 H6A 0.9800
C6 H6B 0.9800
C6 H6C 0.9800
C7 C8 1.396(6)
C7 C13 1.415(5)
C8 C9 1.391(6)
C8 H8A 0.9500
C9 C11 1.397(6)
C9 C10 1.509(6)
C10 H10A 0.9800
C10 H10B 0.9800
C10 H10C 0.9800
C11 C12 1.374(6)
C11 H11A 0.9500
C12 C13 1.407(6)
C12 H12A 0.9500
C14 C15 1.400(5)
C14 C20 1.409(5)
C15 C16 1.384(6)
C15 H15A 0.9500
C16 C17 1.388(6)
C16 H16A 0.9500
C17 C19 1.382(6)
C17 C18 1.515(6)
C18 H18A 0.9800
C18 H18B 0.9800
C18 H18C 0.9800
C19 C20 1.398(5)
C19 H19A 0.9500
C21 C22 1.521(6)
C21 C23 1.526(5)
C21 H21A 1.0000
C22 H22A 0.9800
C22 H22B 0.9800
C22 H22C 0.9800
C23 H23A 0.9800
C23 H23B 0.9800
C23 H23C 0.9800
C24 C26 1.523(6)
C24 C25 1.523(5)
C24 H24A 1.0000
C25 H25A 0.9800
C25 H25B 0.9800
C25 H25C 0.9800
C26 H26A 0.9800
C26 H26B 0.9800
C26 H26C 0.9800
C27 C33 1.408(6)
C27 C28 1.436(5)
C28 C30 1.383(5)
C28 C29 1.492(6)
C29 H29A 0.9800
C29 H29B 0.9800
C29 H29C 0.9800
C30 C31 1.408(6)
C30 H30A 0.9500
C31 C32 1.368(6)
C31 H31A 0.9500
C32 C33 1.405(5)
C32 H32A 0.9500
C33 C34 1.448(5)
C34 C35 1.530(6)
C35 C37 1.518(6)
C35 C36 1.555(6)
C36 H36A 0.9800
C36 H36B 0.9800
C36 H36C 0.9800
C37 C38 1.395(6)
C38 C39 1.367(6)
C38 H38A 0.9500
C39 C40 1.378(7)
C39 H39A 0.9500
C40 C41 1.372(6)
C40 H40A 0.9500
C41 H41A 0.9500
C42 C48 1.389(6)
C42 C43 1.410(6)
C43 C45 1.388(6)
C43 C44 1.494(6)
C44 H44A 0.9800
C44 H44B 0.9800
C44 H44C 0.9800
C45 C46 1.378(7)
C45 H45A 0.9500
C46 C47 1.377(7)
C46 H46A 0.9500
C47 C48 1.390(6)
C47 H47A 0.9500
C48 C49 1.486(6)
C49 H49A 0.9800
C49 H49B 0.9800
C49 H49C 0.9800
C50 C55 1.421(6)
C50 C51 1.435(6)
C51 C52 1.398(6)
C51 C56 1.512(6)
C52 C53 1.381(6)
C52 H52A 0.9500
C53 C54 1.381(6)
C53 H53A 0.9500
C54 C55 1.387(6)
C54 H54A 0.9500
C55 C59 1.518(6)
C56 C57 1.524(6)
C56 C58 1.533(6)
C56 H56A 1.0000
C57 H57A 0.9800
C57 H57B 0.9800
C57 H57C 0.9800
C58 H58A 0.9800
C58 H58B 0.9800
C58 H58C 0.9800
C59 C61 1.540(6)
C59 C60 1.545(6)
C59 H59A 1.0000
C60 H60A 0.9800
C60 H60B 0.9800
C60 H60C 0.9800
C61 H61A 0.9800
C61 H61B 0.9800
C61 H61C 0.9800
C1S C2S 1.275(15)
C1S H1S1 0.9800
C1S H1S2 0.9800
C1S H1S3 0.9800
C2S C3S 1.301(15)
C2S H2S1 0.9900
C2S H2S2 0.9900
C3S C4S 1.352(16)
C3S H3S1 0.9900
C3S H3S2 0.9900
C4S C5S 1.324(16)
C4S H4S1 0.9900
C4S H4S2 0.9900
C5S H5S1 0.9800
C5S H5S2 0.9800
C5S H5S3 0.9800
C6S C7S 1.312(16)
C6S H6S1 0.9800
C6S H6S2 0.9800
C6S H6S3 0.9800
C7S C8S 1.307(15)
C7S H7S1 0.9900
C7S H7S2 0.9900
C8S C9S 1.280(14)
C8S H8S1 0.9900
C8S H8S2 0.9900
C9S C10S 1.282(15)
C9S H9S1 0.9900
C9S H9S2 0.9900
C10S H10D 0.9800
C10S H10E 0.9800
C10S H10F 0.9800

loop_
_geom_torsion_atom_site_label_1
_geom_torsion_atom_site_label_2
_geom_torsion_atom_site_label_3
_geom_torsion_atom_site_label_4
_geom_torsion
N5 Sc1 P1 C7 71.10(16)
N2 Sc1 P1 C7 175.63(16)
N1 Sc1 P1 C7 -29.53(16)
N3 Sc1 P1 C7 -120.68(15)
P2 Sc1 P1 C7 -48.84(14)
N5 Sc1 P1 C1 -37.8(2)
N2 Sc1 P1 C1 66.8(2)
N1 Sc1 P1 C1 -138.4(2)
N3 Sc1 P1 C1 130.4(2)
P2 Sc1 P1 C1 -157.72(18)
N5 Sc1 P1 C4 176.5(2)
N2 Sc1 P1 C4 -79.0(2)
N1 Sc1 P1 C4 75.9(2)
N3 Sc1 P1 C4 -15.26(19)
P2 Sc1 P1 C4 56.57(19)
N5 Sc1 P2 C20 -118.31(17)
N2 Sc1 P2 C20 135.17(15)
N1 Sc1 P2 C20 -27.72(15)
N3 Sc1 P2 C20 63.14(15)
P1 Sc1 P2 C20 -8.23(15)
N5 Sc1 P2 C21 131.22(19)
N2 Sc1 P2 C21 24.69(18)
N1 Sc1 P2 C21 -138.20(18)
N3 Sc1 P2 C21 -47.33(18)
P1 Sc1 P2 C21 -118.70(17)
N5 Sc1 P2 C24 -10.56(19)
N2 Sc1 P2 C24 -117.09(17)
N1 Sc1 P2 C24 80.02(18)
N3 Sc1 P2 C24 170.89(17)
P1 Sc1 P2 C24 99.52(16)
N5 Sc1 N1 C14 146.2(3)
N2 Sc1 N1 C14 -7.1(4)
N3 Sc1 N1 C14 -49.9(3)
P1 Sc1 N1 C14 -132.7(3)
P2 Sc1 N1 C14 34.3(3)
N5 Sc1 N1 C13 -41.2(3)
N2 Sc1 N1 C13 165.4(3)
N3 Sc1 N1 C13 122.7(3)
P1 Sc1 N1 C13 39.9(2)
P2 Sc1 N1 C13 -153.2(3)
N5 Sc1 N2 C27 -68.9(4)
N1 Sc1 N2 C27 83.7(5)
N3 Sc1 N2 C27 129.2(4)
P1 Sc1 N2 C27 -161.6(3)
P2 Sc1 N2 C27 45.2(4)
N5 Sc1 N2 C35 132.4(3)
N1 Sc1 N2 C35 -75.0(4)
N3 Sc1 N2 C35 -29.5(2)
P1 Sc1 N2 C35 39.7(3)
P2 Sc1 N2 C35 -113.5(2)
N5 Sc1 N3 C37 -67.1(5)
N2 Sc1 N3 C37 17.3(3)
N1 Sc1 N3 C37 178.8(3)
P1 Sc1 N3 C37 -109.4(3)
P2 Sc1 N3 C37 108.5(3)
N5 Sc1 N3 C41 109.5(5)
N2 Sc1 N3 C41 -166.1(3)
N1 Sc1 N3 C41 -4.6(3)
P1 Sc1 N3 C41 67.2(3)
P2 Sc1 N3 C41 -74.9(3)
N2 Sc1 N5 C50 6.0(7)
N1 Sc1 N5 C50 -162.1(6)
N3 Sc1 N5 C50 85.1(8)
P1 Sc1 N5 C50 127.3(6)
P2 Sc1 N5 C50 -90.1(6)
C7 P1 C1 C2 -56.5(3)
C4 P1 C1 C2 -163.1(3)
Sc1 P1 C1 C2 46.8(4)
C7 P1 C1 C3 178.7(3)
C4 P1 C1 C3 72.2(3)
Sc1 P1 C1 C3 -78.0(3)
C7 P1 C4 C5 -61.9(4)
C1 P1 C4 C5 46.0(4)
Sc1 P1 C4 C5 -161.8(3)
C7 P1 C4 C6 169.3(3)
C1 P1 C4 C6 -82.9(3)
Sc1 P1 C4 C6 69.3(3)
C1 P1 C7 C8 -28.2(4)
C4 P1 C7 C8 80.3(4)
Sc1 P1 C7 C8 -157.1(3)
C1 P1 C7 C13 153.2(3)
C4 P1 C7 C13 -98.3(3)
Sc1 P1 C7 C13 24.3(3)
C13 C7 C8 C9 0.1(6)
P1 C7 C8 C9 -178.5(3)
C7 C8 C9 C11 -2.0(6)
C7 C8 C9 C10 177.3(4)
C8 C9 C11 C12 1.1(6)
C10 C9 C11 C12 -178.2(4)
C9 C11 C12 C13 1.6(6)
C11 C12 C13 N1 177.1(4)
C11 C12 C13 C7 -3.4(6)
C14 N1 C13 C12 -46.6(5)
Sc1 N1 C13 C12 140.1(3)
C14 N1 C13 C7 133.9(4)
Sc1 N1 C13 C7 -39.4(4)
C8 C7 C13 C12 2.6(6)
P1 C7 C13 C12 -178.8(3)
C8 C7 C13 N1 -178.0(3)
P1 C7 C13 N1 0.7(5)
C13 N1 C14 C15 -27.4(5)
Sc1 N1 C14 C15 145.4(3)
C13 N1 C14 C20 158.5(3)
Sc1 N1 C14 C20 -28.6(5)
C20 C14 C15 C16 3.2(6)
N1 C14 C15 C16 -171.0(4)
C14 C15 C16 C17 -1.4(6)
C15 C16 C17 C19 -0.9(6)
C15 C16 C17 C18 -179.9(4)
C16 C17 C19 C20 1.2(6)
C18 C17 C19 C20 -179.7(4)
C17 C19 C20 C14 0.6(6)
C17 C19 C20 P2 -179.2(3)
C15 C14 C20 C19 -2.8(5)
N1 C14 C20 C19 171.5(4)
C15 C14 C20 P2 177.1(3)
N1 C14 C20 P2 -8.7(5)
C21 P2 C20 C19 -22.6(4)
C24 P2 C20 C19 84.5(4)
Sc1 P2 C20 C19 -152.7(3)
C21 P2 C20 C14 157.5(3)
C24 P2 C20 C14 -95.4(3)
Sc1 P2 C20 C14 27.4(3)
C20 P2 C21 C22 -76.6(3)
C24 P2 C21 C22 176.2(3)
Sc1 P2 C21 C22 29.3(3)
C20 P2 C21 C23 158.6(3)
C24 P2 C21 C23 51.4(3)
Sc1 P2 C21 C23 -95.5(3)
C20 P2 C24 C26 75.0(3)
C21 P2 C24 C26 -177.4(3)
Sc1 P2 C24 C26 -27.7(3)
C20 P2 C24 C25 -51.3(3)
C21 P2 C24 C25 56.3(4)
Sc1 P2 C24 C25 -154.0(3)
C35 N2 C27 C33 4.8(4)
Sc1 N2 C27 C33 -155.3(3)
C35 N2 C27 C28 -175.3(4)
Sc1 N2 C27 C28 24.6(6)
N2 C27 C28 C30 -177.8(4)
C33 C27 C28 C30 2.1(5)
N2 C27 C28 C29 2.4(6)
C33 C27 C28 C29 -177.7(4)
C27 C28 C30 C31 1.3(6)
C29 C28 C30 C31 -178.9(4)
C28 C30 C31 C32 -2.7(7)
C30 C31 C32 C33 0.6(6)
C31 C32 C33 C27 2.8(6)
C31 C32 C33 C34 -177.3(4)
N2 C27 C33 C32 175.7(4)
C28 C27 C33 C32 -4.2(6)
N2 C27 C33 C34 -4.2(5)
C28 C27 C33 C34 175.9(3)
C42 N4 C34 C33 1.1(7)
C42 N4 C34 C35 -174.8(4)
C32 C33 C34 N4 5.4(8)
C27 C33 C34 N4 -174.7(4)
C32 C33 C34 C35 -178.2(4)
C27 C33 C34 C35 1.6(4)
C27 N2 C35 C37 -126.9(3)
Sc1 N2 C35 C37 38.1(4)
C27 N2 C35 C34 -3.4(4)
Sc1 N2 C35 C34 161.6(2)
C27 N2 C35 C36 114.2(4)
Sc1 N2 C35 C36 -80.9(3)
N4 C34 C35 N2 178.0(4)
C33 C34 C35 N2 1.1(4)
N4 C34 C35 C37 -60.5(5)
C33 C34 C35 C37 122.6(4)
N4 C34 C35 C36 58.6(5)
C33 C34 C35 C36 -118.3(4)
C41 N3 C37 C38 -1.9(6)
Sc1 N3 C37 C38 175.0(3)
C41 N3 C37 C35 -179.3(3)
Sc1 N3 C37 C35 -2.4(4)
N2 C35 C37 N3 -21.8(5)
C34 C35 C37 N3 -141.4(3)
C36 C35 C37 N3 99.2(4)
N2 C35 C37 C38 160.8(4)
C34 C35 C37 C38 41.2(5)
C36 C35 C37 C38 -78.2(5)
N3 C37 C38 C39 2.5(7)
C35 C37 C38 C39 179.8(4)
C37 C38 C39 C40 -0.6(7)
C38 C39 C40 C41 -1.7(7)
C37 N3 C41 C40 -0.6(6)
Sc1 N3 C41 C40 -177.0(3)
C39 C40 C41 N3 2.4(7)
C34 N4 C42 C48 90.7(5)
C34 N4 C42 C43 -90.7(5)
C48 C42 C43 C45 -2.3(6)
N4 C42 C43 C45 179.2(4)
C48 C42 C43 C44 -179.3(4)
N4 C42 C43 C44 2.2(6)
C42 C43 C45 C46 0.5(7)
C44 C43 C45 C46 177.4(4)
C43 C45 C46 C47 1.0(7)
C45 C46 C47 C48 -0.6(7)
C43 C42 C48 C47 2.7(6)
N4 C42 C48 C47 -178.8(4)
C43 C42 C48 C49 -178.4(4)
N4 C42 C48 C49 0.1(6)
C46 C47 C48 C42 -1.2(7)
C46 C47 C48 C49 179.8(4)
Sc1 N5 C50 C55 -37.4(8)
Sc1 N5 C50 C51 141.3(5)
N5 C50 C51 C52 -175.5(3)
C55 C50 C51 C52 3.3(5)
N5 C50 C51 C56 5.0(6)
C55 C50 C51 C56 -176.3(4)
C50 C51 C52 C53 -1.6(6)
C56 C51 C52 C53 177.9(4)
C51 C52 C53 C54 -1.2(6)
C52 C53 C54 C55 2.4(6)
C53 C54 C55 C50 -0.7(6)
C53 C54 C55 C59 -178.8(4)
N5 C50 C55 C54 176.5(4)
C51 C50 C55 C54 -2.2(6)
N5 C50 C55 C59 -5.5(6)
C51 C50 C55 C59 175.8(4)
C52 C51 C56 C57 31.0(6)
C50 C51 C56 C57 -149.4(5)
C52 C51 C56 C58 -93.9(5)
C50 C51 C56 C58 85.6(5)
C54 C55 C59 C61 -57.8(5)
C50 C55 C59 C61 124.2(4)
C54 C55 C59 C60 63.7(5)
C50 C55 C59 C60 -114.3(4)
C1S C2S C3S C4S 173(6)
C2S C3S C4S C5S -168(5)
C6S C7S C8S C9S 55(12)
C7S C8S C9S C10S -6(23)
